data_1505064
loop_
_publ_author_name
'Wang, Jia'
'Zhao, Yunfeng'
'Dou, Chuandong'
'Sun, Hui'
'Xu, Peng'
'Ye, Kaiqi'
'Zhang, Jingying'
'Jiang, Shimei'
'Li, Fei'
'Wang, Yue'

_publ_section_title
;
 Alkyl and dendron substituted quinacridones: synthesis, structures, and
 luminescent properties.
;
_journal_issue 19
_journal_name_full 'The journal of physical chemistry. B'
_journal_page_first 5082
_journal_page_last 5089
_journal_paper_doi 10.1021/jp068646m
_journal_volume 111
_journal_year 2007
_chemical_formula_sum 'C42 H54 Cl6 N2 O2'
_chemical_formula_weight 831.57
_chemical_name_systematic
; 
 ? 
;
_space_group_IT_number 14
_symmetry_cell_setting monoclinic
_symmetry_space_group_name_Hall '-P 2ybc'
_symmetry_space_group_name_H-M 'P 1 21/c 1'
_atom_sites_solution_hydrogens geom
_atom_sites_solution_primary direct
_atom_sites_solution_secondary difmap
_audit_creation_method SHELXL-97
_cell_angle_alpha 90.00
_cell_angle_beta 96.8770(7)
_cell_angle_gamma 90.00
_cell_formula_units_Z 2
_cell_length_a 5.67940(10)
_cell_length_b 18.1714(8)
_cell_length_c 21.44410(10)
_cell_measurement_reflns_used 16962
_cell_measurement_temperature 293(2)
_cell_measurement_theta_max 27.375
_cell_measurement_theta_min 1.12
_cell_volume 2197.17(10)
_computing_cell_refinement PROCESS-AUTO
_computing_data_collection PROCESS-AUTO
_computing_data_reduction PROCESS-AUTO
_computing_molecular_graphics 'SHELXL-97 (Sheldrick, 1997)'
_computing_publication_material 'SHELXL-97 (Sheldrick, 1997)'
_computing_structure_refinement 'SHELXL-97 (Sheldrick, 1997)'
_computing_structure_solution 'SHELXS-97 (Sheldrick, 1990)'
_diffrn_ambient_temperature 293(2)
_diffrn_detector_area_resol_mean 10.0
_diffrn_measured_fraction_theta_full 0.935
_diffrn_measured_fraction_theta_max 0.898
_diffrn_measurement_device_type 'Rigaku RAXIS-RAPID'
_diffrn_measurement_method 'Omega scan'
_diffrn_radiation_monochromator graphite
_diffrn_radiation_source 'fine-focus sealed tube'
_diffrn_radiation_type MoK\a
_diffrn_radiation_wavelength 0.71073
_diffrn_reflns_av_R_equivalents 0.0000
_diffrn_reflns_av_sigmaI/netI 0.2762
_diffrn_reflns_limit_h_max 7
_diffrn_reflns_limit_h_min -7
_diffrn_reflns_limit_k_max 23
_diffrn_reflns_limit_k_min 0
_diffrn_reflns_limit_l_max 6
_diffrn_reflns_limit_l_min -27
_diffrn_reflns_number 4532
_diffrn_reflns_theta_full 25.00
_diffrn_reflns_theta_max 27.48
_diffrn_reflns_theta_min 1.47
_diffrn_standards_decay_% none
_diffrn_standards_interval_count none
_diffrn_standards_interval_time none
_diffrn_standards_number none
_exptl_absorpt_coefficient_mu 0.427
_exptl_absorpt_correction_T_max 0.9478
_exptl_absorpt_correction_T_min 0.8092
_exptl_absorpt_correction_type multi-scan
_exptl_absorpt_process_details
;
Higashi, T. (1995) Progrom for Absorption Correcttion.
Rigaku Corporation, Tokyo, Japan. 
;
_exptl_crystal_colour red
_exptl_crystal_density_diffrn 1.257
_exptl_crystal_density_meas ?
_exptl_crystal_density_method 'not measured'
_exptl_crystal_description prism
_exptl_crystal_F_000 876
_exptl_crystal_size_max 0.52
_exptl_crystal_size_mid 0.16
_exptl_crystal_size_min 0.13
_refine_diff_density_max 0.277
_refine_diff_density_min -0.324
_refine_diff_density_rms 0.114
_refine_ls_extinction_coef 0
_refine_ls_extinction_method none
_refine_ls_goodness_of_fit_ref 0.679
_refine_ls_hydrogen_treatment constr
_refine_ls_matrix_type full
_refine_ls_number_parameters 235
_refine_ls_number_reflns 4532
_refine_ls_number_restraints 0
_refine_ls_restrained_S_all 0.679
_refine_ls_R_factor_all 0.2711
_refine_ls_R_factor_gt 0.0475
_refine_ls_shift/su_max 0.001
_refine_ls_shift/su_mean 0.000
_refine_ls_structure_factor_coef Fsqd
_refine_ls_weighting_details 'calc w=1/[\s^2^(Fo^2^)+(0.0754P)^2^+0.0000P] where P=(Fo^2^+2Fc^2^)/3'
_refine_ls_weighting_scheme calc
_refine_ls_wR_factor_gt 0.1053
_refine_ls_wR_factor_ref 0.1782
_reflns_number_gt 982
_reflns_number_total 4532
_reflns_threshold_expression >2sigma(I)
_cod_data_source_file jp068646msi20061216_012059.cif
_cod_data_source_block w1
_cod_depositor_comments
;
The following automatic conversions were performed:

'_symmetry_cell_setting' value 'Monoclinic' changed to 'monoclinic'
according to /home/saulius/struct/CIF-dictionaries/cif_core.dic
dictionary named 'cif_core.dic' version 2.4.1 from 2010-06-29.

Automatic conversion script
Id: cif_fix_values 1715 2011-07-08 13:25:40Z adriana 

The following automatic conversions were performed:

'_exptl_crystal_density_meas' value 'not measured' was changed to '?'
- the value is perceived as not measured.

Automatic conversion script
Id: cif_fix_values 3008 2015-01-20 13:52:24Z robertas 
;
_cod_original_sg_symbol_H-M 'P2(1)/c  '
_cod_database_code 1505064

loop_
_symmetry_equiv_pos_as_xyz
'x, y, z'
'-x, y+1/2, -z+1/2'
'-x, -y, -z'
'x, -y-1/2, z-1/2'

loop_
_atom_site_label
_atom_site_type_symbol
_atom_site_fract_x
_atom_site_fract_y
_atom_site_fract_z
_atom_site_U_iso_or_equiv
_atom_site_adp_type
_atom_site_occupancy
_atom_site_symmetry_multiplicity
_atom_site_calc_flag
_atom_site_refinement_flags
O1 O 0.0699(6) 0.12338(19) 0.41314(15) 0.0670(11) Uani 1 1 d .
N1 N 0.2170(7) 0.0432(2) 0.59279(17) 0.0527(11) Uani 1 1 d .
C1 C -0.1597(9) 0.1877(3) 0.5097(2) 0.0547(14) Uani 1 1 d .
H1A H -0.1946 0.2053 0.4689 0.066 Uiso 1 1 calc R
C2 C -0.2694(8) 0.2201(3) 0.5560(3) 0.0562(14) Uani 1 1 d .
C3 C -0.2105(9) 0.1894(3) 0.6164(3) 0.0664(16) Uani 1 1 d .
H3A H -0.2804 0.2094 0.6496 0.080 Uiso 1 1 calc R
C4 C -0.0578(9) 0.1324(3) 0.6287(2) 0.0602(15) Uani 1 1 d .
H4A H -0.0293 0.1143 0.6695 0.072 Uiso 1 1 calc R
C5 C 0.0595(9) 0.0998(3) 0.5809(2) 0.0511(14) Uani 1 1 d .
C6 C 0.3588(9) 0.0218(3) 0.5472(2) 0.0494(13) Uani 1 1 d .
C7 C 0.3169(8) 0.0503(3) 0.4855(2) 0.0465(13) Uani 1 1 d .
C8 C 0.1215(9) 0.1020(3) 0.4678(3) 0.0527(14) Uani 1 1 d .
C9 C 0.0029(8) 0.1293(3) 0.5201(2) 0.0485(13) Uani 1 1 d .
C10 C 0.5433(9) -0.0280(3) 0.5600(2) 0.0506(14) Uani 1 1 d .
H10A H 0.5746 -0.0471 0.6004 0.061 Uiso 1 1 calc R
C11 C 0.2476(8) 0.0076(3) 0.65493(19) 0.0544(14) Uani 1 1 d .
H11A H 0.2899 -0.0436 0.6499 0.065 Uiso 1 1 calc R
H11B H 0.0976 0.0089 0.6723 0.065 Uiso 1 1 calc R
C12 C 0.4364(8) 0.0440(3) 0.7009(2) 0.0636(15) Uani 1 1 d .
H12A H 0.5892 0.0388 0.6855 0.076 Uiso 1 1 calc R
H12B H 0.4021 0.0962 0.7031 0.076 Uiso 1 1 calc R
C13 C 0.4508(10) 0.0120(3) 0.7653(2) 0.0813(18) Uani 1 1 d .
H13A H 0.4656 -0.0411 0.7628 0.098 Uiso 1 1 calc R
H13B H 0.3063 0.0231 0.7834 0.098 Uiso 1 1 calc R
C14 C 0.6671(13) 0.0438(4) 0.8079(3) 0.119(3) Uani 1 1 d .
H14A H 0.8085 0.0355 0.7876 0.142 Uiso 1 1 calc R
H14B H 0.6464 0.0966 0.8112 0.142 Uiso 1 1 calc R
C15 C 0.7034(15) 0.0150(4) 0.8673(4) 0.164(3) Uani 1 1 d .
H15A H 0.7108 -0.0382 0.8641 0.197 Uiso 1 1 calc R
H15B H 0.5674 0.0269 0.8888 0.197 Uiso 1 1 calc R
C16 C 0.9244(13) 0.0413(4) 0.9071(3) 0.154(3) Uani 1 1 d .
H16A H 0.9346 0.0187 0.9478 0.230 Uiso 1 1 calc R
H16B H 0.9180 0.0938 0.9117 0.230 Uiso 1 1 calc R
H16C H 1.0613 0.0283 0.8873 0.230 Uiso 1 1 calc R
C17 C -0.4247(9) 0.2880(3) 0.5463(3) 0.0634(15) Uani 1 1 d .
C18 C -0.6116(9) 0.2910(3) 0.5924(3) 0.094(2) Uani 1 1 d .
H18A H -0.7075 0.3343 0.5843 0.141 Uiso 1 1 calc R
H18B H -0.5336 0.2926 0.6347 0.141 Uiso 1 1 calc R
H18C H -0.7103 0.2481 0.5871 0.141 Uiso 1 1 calc R
C19 C -0.5536(10) 0.2911(3) 0.4797(3) 0.095(2) Uani 1 1 d .
H19A H -0.4397 0.2909 0.4501 0.143 Uiso 1 1 calc R
H19B H -0.6465 0.3353 0.4746 0.143 Uiso 1 1 calc R
H19C H -0.6559 0.2491 0.4726 0.143 Uiso 1 1 calc R
C20 C -0.2676(9) 0.3559(3) 0.5572(3) 0.095(2) Uani 1 1 d .
H20A H -0.1525 0.3560 0.5278 0.142 Uiso 1 1 calc R
H20B H -0.1877 0.3550 0.5992 0.142 Uiso 1 1 calc R
H20C H -0.3637 0.3994 0.5513 0.142 Uiso 1 1 calc R
C21 C 0.2135(10) 0.2088(3) 0.3050(3) 0.0873(18) Uani 1 1 d .
H21A H 0.1757 0.1859 0.3440 0.105 Uiso 1 1 calc R
Cl1 Cl 0.1075(4) 0.29730(11) 0.30263(10) 0.1493(9) Uani 1 1 d .
Cl2 Cl 0.0760(4) 0.15804(13) 0.24242(10) 0.1488(9) Uani 1 1 d .
Cl3 Cl 0.5163(4) 0.20721(14) 0.30535(12) 0.1738(11) Uani 1 1 d .

loop_
_atom_site_aniso_label
_atom_site_aniso_U_11
_atom_site_aniso_U_22
_atom_site_aniso_U_33
_atom_site_aniso_U_23
_atom_site_aniso_U_13
_atom_site_aniso_U_12
O1 0.080(3) 0.074(3) 0.048(2) 0.006(2) 0.012(2) 0.009(2)
N1 0.071(3) 0.042(3) 0.049(3) -0.002(2) 0.022(2) -0.002(2)
C1 0.051(3) 0.058(4) 0.054(3) 0.000(3) 0.004(3) -0.013(3)
C2 0.045(3) 0.057(4) 0.067(4) -0.008(3) 0.011(3) -0.013(3)
C3 0.067(4) 0.063(4) 0.074(4) -0.017(4) 0.030(3) -0.005(3)
C4 0.068(4) 0.059(4) 0.057(3) -0.004(3) 0.019(3) 0.002(3)
C5 0.060(4) 0.038(4) 0.058(4) -0.009(3) 0.018(3) -0.013(3)
C6 0.061(4) 0.036(3) 0.051(4) -0.006(3) 0.009(3) -0.008(3)
C7 0.053(3) 0.042(3) 0.046(3) -0.006(3) 0.008(3) -0.006(3)
C8 0.059(4) 0.038(3) 0.063(4) -0.008(3) 0.015(3) -0.015(3)
C9 0.047(3) 0.045(4) 0.056(4) -0.006(3) 0.014(3) -0.003(3)
C10 0.072(4) 0.046(4) 0.035(3) 0.002(3) 0.011(3) -0.010(3)
C11 0.060(3) 0.059(4) 0.047(3) 0.005(3) 0.018(3) 0.002(3)
C12 0.060(3) 0.072(4) 0.059(3) -0.009(3) 0.010(3) -0.006(3)
C13 0.107(5) 0.088(5) 0.047(3) -0.001(3) -0.002(3) 0.000(4)
C14 0.177(7) 0.104(6) 0.067(4) 0.006(4) -0.016(5) -0.006(5)
C15 0.211(9) 0.140(8) 0.125(7) 0.010(6) -0.048(7) -0.038(7)
C16 0.162(8) 0.182(9) 0.105(5) -0.023(6) -0.030(5) 0.038(7)
C17 0.048(3) 0.056(4) 0.086(4) -0.012(4) 0.007(3) -0.001(3)
C18 0.068(4) 0.100(5) 0.119(5) -0.008(4) 0.030(4) 0.009(4)
C19 0.090(5) 0.086(5) 0.108(5) 0.000(4) 0.004(4) 0.021(4)
C20 0.067(4) 0.054(4) 0.162(6) 0.000(4) 0.007(4) -0.005(3)
C21 0.097(5) 0.081(5) 0.087(4) 0.013(4) 0.027(4) 0.005(4)
Cl1 0.167(2) 0.0957(16) 0.184(2) 0.0242(15) 0.0172(17) 0.0268(14)
Cl2 0.1458(19) 0.183(2) 0.1189(16) -0.0381(15) 0.0215(14) -0.0055(16)
Cl3 0.0920(15) 0.199(3) 0.233(3) -0.042(2) 0.0301(16) 0.0087(15)

loop_
_atom_type_symbol
_atom_type_description
_atom_type_scat_dispersion_real
_atom_type_scat_dispersion_imag
_atom_type_scat_source
C C 0.0033 0.0016 'International Tables Vol C Tables 4.2.6.8 and 6.1.1.4'
H H 0.0000 0.0000 'International Tables Vol C Tables 4.2.6.8 and 6.1.1.4'
N N 0.0061 0.0033 'International Tables Vol C Tables 4.2.6.8 and 6.1.1.4'
O O 0.0106 0.0060 'International Tables Vol C Tables 4.2.6.8 and 6.1.1.4'
Cl Cl 0.1484 0.1585 'International Tables Vol C Tables 4.2.6.8 and 6.1.1.4'

loop_
_geom_angle_atom_site_label_1
_geom_angle_atom_site_label_2
_geom_angle_atom_site_label_3
_geom_angle
_geom_angle_site_symmetry_1
_geom_angle_site_symmetry_3
C5 N1 C6 119.9(4) . .
C5 N1 C11 120.2(4) . .
C6 N1 C11 119.8(4) . .
C2 C1 C9 123.8(5) . .
C2 C1 H1A 118.1 . .
C9 C1 H1A 118.1 . .
C1 C2 C3 114.6(5) . .
C1 C2 C17 123.9(5) . .
C3 C2 C17 121.2(5) . .
C4 C3 C2 123.8(5) . .
C4 C3 H3A 118.1 . .
C2 C3 H3A 118.1 . .
C3 C4 C5 121.5(5) . .
C3 C4 H4A 119.2 . .
C5 C4 H4A 119.2 . .
N1 C5 C9 122.1(5) . .
N1 C5 C4 122.2(5) . .
C9 C5 C4 115.7(5) . .
C10 C6 N1 121.9(5) . .
C10 C6 C7 117.6(4) . .
N1 C6 C7 120.5(5) . .
C10 C7 C6 120.2(5) 3_656 .
C10 C7 C8 118.9(5) 3_656 .
C6 C7 C8 120.9(5) . .
O1 C8 C9 122.8(5) . .
O1 C8 C7 122.1(5) . .
C9 C8 C7 114.9(5) . .
C1 C9 C5 120.5(5) . .
C1 C9 C8 119.2(5) . .
C5 C9 C8 120.3(5) . .
C6 C10 C7 122.2(4) . 3_656
C6 C10 H10A 118.9 . .
C7 C10 H10A 118.9 3_656 .
N1 C11 C12 113.3(4) . .
N1 C11 H11A 108.9 . .
C12 C11 H11A 108.9 . .
N1 C11 H11B 108.9 . .
C12 C11 H11B 108.9 . .
H11A C11 H11B 107.7 . .
C13 C12 C11 112.8(4) . .
C13 C12 H12A 109.0 . .
C11 C12 H12A 109.0 . .
C13 C12 H12B 109.0 . .
C11 C12 H12B 109.0 . .
H12A C12 H12B 107.8 . .
C12 C13 C14 110.6(5) . .
C12 C13 H13A 109.5 . .
C14 C13 H13A 109.5 . .
C12 C13 H13B 109.5 . .
C14 C13 H13B 109.5 . .
H13A C13 H13B 108.1 . .
C15 C14 C13 115.2(6) . .
C15 C14 H14A 108.5 . .
C13 C14 H14A 108.5 . .
C15 C14 H14B 108.5 . .
C13 C14 H14B 108.5 . .
H14A C14 H14B 107.5 . .
C14 C15 C16 115.3(8) . .
C14 C15 H15A 108.5 . .
C16 C15 H15A 108.5 . .
C14 C15 H15B 108.5 . .
C16 C15 H15B 108.5 . .
H15A C15 H15B 107.5 . .
C15 C16 H16A 109.5 . .
C15 C16 H16B 109.5 . .
H16A C16 H16B 109.5 . .
C15 C16 H16C 109.5 . .
H16A C16 H16C 109.5 . .
H16B C16 H16C 109.5 . .
C2 C17 C20 108.5(4) . .
C2 C17 C19 111.5(5) . .
C20 C17 C19 108.7(5) . .
C2 C17 C18 112.0(5) . .
C20 C17 C18 108.0(4) . .
C19 C17 C18 108.1(4) . .
C17 C18 H18A 109.5 . .
C17 C18 H18B 109.5 . .
H18A C18 H18B 109.5 . .
C17 C18 H18C 109.5 . .
H18A C18 H18C 109.5 . .
H18B C18 H18C 109.5 . .
C17 C19 H19A 109.5 . .
C17 C19 H19B 109.5 . .
H19A C19 H19B 109.5 . .
C17 C19 H19C 109.5 . .
H19A C19 H19C 109.5 . .
H19B C19 H19C 109.5 . .
C17 C20 H20A 109.5 . .
C17 C20 H20B 109.5 . .
H20A C20 H20B 109.5 . .
C17 C20 H20C 109.5 . .
H20A C20 H20C 109.5 . .
H20B C20 H20C 109.5 . .
Cl1 C21 Cl3 111.3(3) . .
Cl1 C21 Cl2 110.5(3) . .
Cl3 C21 Cl2 110.6(3) . .
Cl1 C21 H21A 108.1 . .
Cl3 C21 H21A 108.1 . .
Cl2 C21 H21A 108.1 . .

loop_
_geom_bond_atom_site_label_1
_geom_bond_atom_site_label_2
_geom_bond_distance
_geom_bond_site_symmetry_2
O1 C8 1.236(5) .
N1 C5 1.367(5) .
N1 C6 1.394(5) .
N1 C11 1.472(5) .
C1 C2 1.367(6) .
C1 C9 1.407(6) .
C1 H1A 0.9300 .
C2 C3 1.412(6) .
C2 C17 1.517(6) .
C3 C4 1.357(6) .
C3 H3A 0.9300 .
C4 C5 1.418(6) .
C4 H4A 0.9300 .
C5 C9 1.410(6) .
C6 C10 1.387(6) .
C6 C7 1.415(6) .
C7 C10 1.390(6) 3_656
C7 C8 1.469(6) .
C8 C9 1.464(6) .
C10 C7 1.390(6) 3_656
C10 H10A 0.9300 .
C11 C12 1.519(5) .
C11 H11A 0.9700 .
C11 H11B 0.9700 .
C12 C13 1.490(6) .
C12 H12A 0.9700 .
C12 H12B 0.9700 .
C13 C14 1.552(7) .
C13 H13A 0.9700 .
C13 H13B 0.9700 .
C14 C15 1.371(7) .
C14 H14A 0.9700 .
C14 H14B 0.9700 .
C15 C16 1.509(8) .
C15 H15A 0.9700 .
C15 H15B 0.9700 .
C16 H16A 0.9600 .
C16 H16B 0.9600 .
C16 H16C 0.9600 .
C17 C20 1.524(6) .
C17 C19 1.524(6) .
C17 C18 1.537(6) .
C18 H18A 0.9600 .
C18 H18B 0.9600 .
C18 H18C 0.9600 .
C19 H19A 0.9600 .
C19 H19B 0.9600 .
C19 H19C 0.9600 .
C20 H20A 0.9600 .
C20 H20B 0.9600 .
C20 H20C 0.9600 .
C21 Cl1 1.717(6) .
C21 Cl3 1.719(6) .
C21 Cl2 1.735(6) .
C21 H21A 0.9800 .

loop_
_geom_hbond_atom_site_label_D
_geom_hbond_atom_site_label_H
_geom_hbond_atom_site_label_A
_geom_hbond_distance_DH
_geom_hbond_distance_HA
_geom_hbond_distance_DA
_geom_hbond_angle_DHA
C21 H21A O1 0.98 2.02 2.983(6) 168.9
